data_1546888
loop_
_publ_author_name
'B\"oserle, Ji\<r\'i'
'Zhigulin, Grigory'
'\<St\<epni\<cka, Petr'
'Hork\'y, Filip'
'Erben, Milan'
'Jambor, Roman'
'R\%u\<zi\<cka, Ale\<s'
'Ketkov, Sergey'
'Dost\'al, Libor'

_publ_section_title
;
 Facile activation of alkynes with a boraguanidinato-stabilized germylene:
 a combined experimental and theoretical study
;
_journal_issue 36
_journal_name_full 'Dalton Transactions'
_journal_page_first 12339
_journal_page_last 12353
_journal_paper_doi 10.1039/C7DT01950E
_journal_volume 46
_journal_year 2017
_chemical_formula_moiety 'C58 H74 B2 Ge2 N6'
_chemical_formula_sum 'C58 H74 B2 Ge2 N6'
_chemical_formula_weight 1022.03
_chemical_name_systematic
;
 ?
;
_space_group_crystal_system monoclinic
_space_group_IT_number 14
_space_group_name_Hall '-P 2ybc'
_space_group_name_H-M_alt 'P 1 21/c 1'
_symmetry_space_group_name_Hall '-P 2ybc'
_symmetry_space_group_name_H-M 'P 1 21/c 1'
_atom_sites_solution_hydrogens difmap
_audit_creation_method SHELXL-97
_audit_update_record
;
2017-02-17 deposited with the CCDC.
2017-08-24 downloaded from the CCDC.
;
_cell_angle_alpha 90
_cell_angle_beta 114.791(10)
_cell_angle_gamma 90
_cell_formula_units_Z 4
_cell_length_a 19.659(2)
_cell_length_b 10.8410(8)
_cell_length_c 28.649(4)
_cell_measurement_reflns_used 37786
_cell_measurement_temperature 150(1)
_cell_measurement_theta_max 27.5
_cell_measurement_theta_min 1
_cell_volume 5543.1(11)
_computing_cell_refinement 'COLLECT and DENZO'
_computing_data_collection 'COLLECT (Hooft, 1998) and DENZO (Otwinowski & Minor, 1997)'
_computing_data_reduction 'COLLECT and DENZO'
_computing_publication_material 'SHELXL-97 (Sheldrick, 2008)'
_computing_structure_refinement 'SHELXL-2013 (Sheldrick, 2013)'
_computing_structure_solution 'SIR92 (Altomare et al., 1994)'
_diffrn_ambient_temperature 150(1)
_diffrn_detector_area_resol_mean 9.091
_diffrn_measured_fraction_theta_full 0.987
_diffrn_measured_fraction_theta_max 0.969
_diffrn_measurement_device_type 'Bruker Nonius KappaCCD area detector'
_diffrn_measurement_method '\f and \w scans to fill the Ewald sphere'
_diffrn_radiation_monochromator graphite
_diffrn_radiation_source 'fine-focus sealed tube'
_diffrn_radiation_type MoK\a
_diffrn_radiation_wavelength 0.71073
_diffrn_reflns_av_R_equivalents 0.0636
_diffrn_reflns_av_unetI/netI 0.0667
_diffrn_reflns_Laue_measured_fraction_full 0.987
_diffrn_reflns_Laue_measured_fraction_max 0.969
_diffrn_reflns_limit_h_max 21
_diffrn_reflns_limit_h_min -25
_diffrn_reflns_limit_k_max 13
_diffrn_reflns_limit_k_min -14
_diffrn_reflns_limit_l_max 37
_diffrn_reflns_limit_l_min -32
_diffrn_reflns_number 37747
_diffrn_reflns_point_group_measured_fraction_full 0.987
_diffrn_reflns_point_group_measured_fraction_max 0.969
_diffrn_reflns_theta_full 25.242
_diffrn_reflns_theta_max 27.497
_diffrn_reflns_theta_min 2.035
_diffrn_standards_number 0
_exptl_absorpt_coefficient_mu 1.126
_exptl_absorpt_correction_T_max 0.878
_exptl_absorpt_correction_T_min 0.820
_exptl_absorpt_correction_type integration
_exptl_absorpt_process_details
;
Gaussian integration (Coppens, 1970)
;
_exptl_crystal_colour colourless
_exptl_crystal_density_diffrn 1.225
_exptl_crystal_description block
_exptl_crystal_F_000 2152
_exptl_crystal_size_max 0.37
_exptl_crystal_size_mid 0.21
_exptl_crystal_size_min 0.15
_refine_diff_density_max 0.485
_refine_diff_density_min -0.506
_refine_diff_density_rms 0.087
_refine_ls_extinction_method none
_refine_ls_goodness_of_fit_ref 1.131
_refine_ls_hydrogen_treatment constr
_refine_ls_matrix_type full
_refine_ls_number_parameters 613
_refine_ls_number_reflns 12326
_refine_ls_number_restraints 0
_refine_ls_restrained_S_all 1.131
_refine_ls_R_factor_all 0.0993
_refine_ls_R_factor_gt 0.0504
_refine_ls_shift/su_max 0.001
_refine_ls_shift/su_mean 0.000
_refine_ls_structure_factor_coef Fsqd
_refine_ls_weighting_details 'w=1/[\s^2^(Fo^2^)+(0.0054P)^2^+10.9347P] where P=(Fo^2^+2Fc^2^)/3'
_refine_ls_weighting_scheme calc
_refine_ls_wR_factor_gt 0.0810
_refine_ls_wR_factor_ref 0.1000
_reflns_Friedel_coverage 0.000
_reflns_number_gt 8407
_reflns_number_total 12326
_reflns_threshold_expression 'I > 2\s(I)'
_cod_data_source_file c7dt01950e5.cif
_cod_data_source_block 1b
_cod_database_code 1546888
_shelx_space_group_comment
;
The symmetry employed for this shelxl refinement is uniquely defined
by the following loop, which should always be used as a source of
symmetry information in preference to the above space-group names.
They are only intended as comments.
;

loop_
_space_group_symop_operation_xyz
'x, y, z'
'-x, y+1/2, -z+1/2'
'-x, -y, -z'
'x, -y-1/2, z-1/2'

loop_
_atom_site_label
_atom_site_type_symbol
_atom_site_fract_x
_atom_site_fract_y
_atom_site_fract_z
_atom_site_U_iso_or_equiv
_atom_site_adp_type
_atom_site_occupancy
_atom_site_site_symmetry_order
_atom_site_calc_flag
_atom_site_refinement_flags_posn
_atom_site_refinement_flags_adp
Ge2 Ge 0.75117(2) 0.19830(3) 0.50912(2) 0.01821(8) Uani 1 1 d . .
Ge1 Ge 0.71006(2) 0.18238(3) 0.41619(2) 0.01775(8) Uani 1 1 d . .
N5 N 0.82341(14) 0.2772(2) 0.56559(10) 0.0207(6) Uani 1 1 d . .
N2 N 0.73054(14) 0.0919(2) 0.36843(10) 0.0188(6) Uani 1 1 d . .
N1 N 0.71529(14) 0.3018(2) 0.37119(10) 0.0191(6) Uani 1 1 d . .
N4 N 0.78987(14) 0.0735(2) 0.55683(10) 0.0201(6) Uani 1 1 d . .
C46 C 0.64100(18) 0.2231(3) 0.47766(12) 0.0213(7) Uani 1 1 d . .
N3 N 0.75772(15) 0.2191(2) 0.30192(10) 0.0225(6) Uani 1 1 d . .
C45 C 0.61750(17) 0.1953(3) 0.42786(12) 0.0211(7) Uani 1 1 d . .
N6 N 0.90359(15) 0.1362(3) 0.64137(10) 0.0244(6) Uani 1 1 d . .
C2 C 0.68615(19) 0.5041(3) 0.39367(13) 0.0232(7) Uani 1 1 d . .
C23 C 0.74806(18) -0.0304(3) 0.56043(12) 0.0208(7) Uani 1 1 d . .
C1 C 0.66789(17) 0.4065(3) 0.35828(12) 0.0187(7) Uani 1 1 d . .
C28 C 0.7426(2) -0.1346(3) 0.53026(13) 0.0275(8) Uani 1 1 d . .
C6 C 0.60030(18) 0.4101(3) 0.31337(13) 0.0232(7) Uani 1 1 d . .
C14 C 0.83917(19) -0.0478(3) 0.40106(13) 0.0262(8) Uani 1 1 d . .
C5 C 0.55355(19) 0.5118(3) 0.30464(14) 0.0296(8) Uani 1 1 d . .
H5 H 0.5095 0.5153 0.2747 0.036 Uiso 1 1 d R U
C9 C 0.76291(18) -0.0269(3) 0.37036(12) 0.0197(7) Uani 1 1 d . .
B2 B 0.8438(2) 0.1590(3) 0.59321(14) 0.0194(8) Uani 1 1 d . .
C13 C 0.8682(2) -0.1644(4) 0.40098(15) 0.0360(9) Uani 1 1 d . .
H13 H 0.9188 -0.1792 0.4211 0.043 Uiso 1 1 d R U
C10 C 0.71758(18) -0.1230(3) 0.34142(13) 0.0228(7) Uani 1 1 d . .
C48 C 0.49705(19) 0.3024(4) 0.37704(14) 0.0359(9) Uani 1 1 d . .
H48 H 0.5156 0.3726 0.3970 0.043 Uiso 1 1 d R U
C24 C 0.70846(19) -0.0256(3) 0.59125(13) 0.0271(8) Uani 1 1 d . .
C47 C 0.53977(17) 0.1956(3) 0.38745(12) 0.0259(7) Uani 1 1 d . .
C16 C 0.88850(19) 0.0533(4) 0.43397(14) 0.0356(9) Uani 1 1 d . .
H16A H 0.9397 0.0259 0.4490 0.043 Uiso 1 1 d R U
H16B H 0.8731 0.0735 0.4607 0.043 Uiso 1 1 d R U
H16C H 0.8842 0.1249 0.4132 0.043 Uiso 1 1 d R U
C15 C 0.6352(2) -0.1030(3) 0.30939(15) 0.0340(9) Uani 1 1 d . .
H15A H 0.6107 -0.0859 0.3315 0.041 Uiso 1 1 d R U
H15B H 0.6138 -0.1758 0.2895 0.041 Uiso 1 1 d R U
H15C H 0.6284 -0.0345 0.2866 0.041 Uiso 1 1 d R U
C36 C 0.91406(19) 0.4048(3) 0.54911(13) 0.0269(8) Uani 1 1 d . .
C8 C 0.57555(19) 0.3030(3) 0.27655(13) 0.0308(8) Uani 1 1 d . .
H8A H 0.6077 0.2965 0.2590 0.037 Uiso 1 1 d R U
H8B H 0.5249 0.3157 0.2520 0.037 Uiso 1 1 d R U
H8C H 0.5786 0.2284 0.2954 0.037 Uiso 1 1 d R U
C20 C 0.7540(2) 0.1120(3) 0.26922(14) 0.0291(8) Uani 1 1 d . .
H20 H 0.7261 0.0477 0.2778 0.035 Uiso 1 1 d R U
C31 C 0.86146(18) 0.3917(3) 0.57014(13) 0.0242(7) Uani 1 1 d . .
C19 C 0.7424(2) 0.4373(3) 0.26930(16) 0.0397(10) Uani 1 1 d . .
H19A H 0.7014 0.4097 0.2385 0.048 Uiso 1 1 d R U
H19B H 0.7690 0.5017 0.2610 0.048 Uiso 1 1 d R U
H19C H 0.7235 0.4682 0.2929 0.048 Uiso 1 1 d R U
C17 C 0.7951(2) 0.3299(3) 0.29373(14) 0.0293(8) Uani 1 1 d . .
H17 H 0.8160 0.3059 0.2694 0.035 Uiso 1 1 d R U
C38 C 0.9312(2) 0.2995(3) 0.52196(14) 0.0320(8) Uani 1 1 d . .
H38A H 0.9399 0.2264 0.5426 0.038 Uiso 1 1 d R U
H38B H 0.9752 0.3185 0.5167 0.038 Uiso 1 1 d R U
H38C H 0.8897 0.2861 0.4893 0.038 Uiso 1 1 d R U
C12 C 0.8238(2) -0.2587(4) 0.37177(16) 0.0382(10) Uani 1 1 d . .
H12 H 0.8442 -0.3361 0.3720 0.046 Uiso 1 1 d R U
C53 C 0.59460(18) 0.2576(4) 0.50506(13) 0.0285(8) Uani 1 1 d . .
C4 C 0.5709(2) 0.6074(3) 0.33949(14) 0.0312(9) Uani 1 1 d . .
H4 H 0.5387 0.6746 0.3332 0.037 Uiso 1 1 d R U
C11 C 0.7494(2) -0.2379(3) 0.34246(15) 0.0332(9) Uani 1 1 d . .
H11 H 0.7195 -0.3019 0.3229 0.040 Uiso 1 1 d R U
C7 C 0.7572(2) 0.5031(3) 0.44156(14) 0.0331(9) Uani 1 1 d . .
H7A H 0.7515 0.4506 0.4667 0.040 Uiso 1 1 d R U
H7B H 0.7683 0.5855 0.4549 0.040 Uiso 1 1 d R U
H7C H 0.7973 0.4731 0.4340 0.040 Uiso 1 1 d R U
C32 C 0.8447(2) 0.4921(3) 0.59437(14) 0.0304(8) Uani 1 1 d . .
C33 C 0.8812(2) 0.6035(4) 0.59729(16) 0.0422(10) Uani 1 1 d . .
H33 H 0.8712 0.6703 0.6138 0.051 Uiso 1 1 d R U
C3 C 0.6363(2) 0.6034(3) 0.38367(14) 0.0286(8) Uani 1 1 d . .
H3 H 0.6477 0.6675 0.4074 0.034 Uiso 1 1 d R U
C54 C 0.5998(3) 0.3729(5) 0.5259(2) 0.0671(15) Uani 1 1 d . .
H54 H 0.6318 0.4306 0.5217 0.081 Uiso 1 1 d R U
C22 C 0.7090(2) 0.1408(4) 0.21226(14) 0.0433(10) Uani 1 1 d . .
H22A H 0.6603 0.1718 0.2066 0.052 Uiso 1 1 d R U
H22B H 0.7035 0.0668 0.1927 0.052 Uiso 1 1 d R U
H22C H 0.7352 0.2017 0.2018 0.052 Uiso 1 1 d R U
C42 C 0.94312(19) 0.2399(3) 0.67528(13) 0.0295(8) Uani 1 1 d . .
H42 H 0.9137 0.3143 0.6603 0.035 Uiso 1 1 d R U
C41 C 0.9562(2) -0.0528(4) 0.62080(17) 0.0513(12) Uani 1 1 d . .
H41A H 0.9110 -0.0776 0.5922 0.062 Uiso 1 1 d R U
H41B H 0.9859 -0.1243 0.6362 0.062 Uiso 1 1 d R U
H41C H 0.9840 0.0019 0.6090 0.062 Uiso 1 1 d R U
B1 B 0.73502(19) 0.2065(3) 0.34248(14) 0.0197(8) Uani 1 1 d . .
C21 C 0.8304(2) 0.0577(4) 0.27921(16) 0.0416(10) Uani 1 1 d . .
H21A H 0.8595 0.1175 0.2708 0.050 Uiso 1 1 d R U
H21B H 0.8237 -0.0145 0.2583 0.050 Uiso 1 1 d R U
H21C H 0.8560 0.0356 0.3149 0.050 Uiso 1 1 d R U
C40 C 0.8902(2) -0.0673(4) 0.67917(18) 0.0572(13) Uani 1 1 d . .
H40A H 0.8834 -0.0254 0.7065 0.069 Uiso 1 1 d R U
H40B H 0.9156 -0.1442 0.6918 0.069 Uiso 1 1 d R U
H40C H 0.8422 -0.0830 0.6515 0.069 Uiso 1 1 d R U
C30 C 0.7812(2) -0.1394(4) 0.49466(15) 0.0393(10) Uani 1 1 d . .
H30A H 0.7974 -0.2223 0.4932 0.047 Uiso 1 1 d R U
H30B H 0.8238 -0.0854 0.5073 0.047 Uiso 1 1 d R U
H30C H 0.7471 -0.1136 0.4608 0.047 Uiso 1 1 d R U
C29 C 0.7105(2) 0.0868(4) 0.62269(14) 0.0363(9) Uani 1 1 d . .
H29A H 0.6766 0.0756 0.6386 0.044 Uiso 1 1 d R U
H29B H 0.6957 0.1580 0.6008 0.044 Uiso 1 1 d R U
H29C H 0.7604 0.0984 0.6487 0.044 Uiso 1 1 d R U
C52 C 0.5098(2) 0.0918(4) 0.35777(15) 0.0426(11) Uani 1 1 d . .
H52 H 0.5379 0.0197 0.3645 0.051 Uiso 1 1 d R U
C37 C 0.7906(2) 0.4791(4) 0.61866(16) 0.0431(10) Uani 1 1 d . .
H37A H 0.7478 0.4323 0.5964 0.052 Uiso 1 1 d R U
H37B H 0.7748 0.5594 0.6242 0.052 Uiso 1 1 d R U
H37C H 0.8149 0.4372 0.6510 0.052 Uiso 1 1 d R U
C34 C 0.9328(2) 0.6166(4) 0.57645(17) 0.0455(11) Uani 1 1 d . .
H34 H 0.9557 0.6924 0.5777 0.055 Uiso 1 1 d R U
C18 C 0.8607(2) 0.3694(4) 0.34244(18) 0.0521(12) Uani 1 1 d . .
H18A H 0.8430 0.3924 0.3676 0.062 Uiso 1 1 d R U
H18B H 0.8851 0.4387 0.3351 0.062 Uiso 1 1 d R U
H18C H 0.8957 0.3025 0.3553 0.062 Uiso 1 1 d R U
C44 C 1.0210(2) 0.2618(4) 0.67792(15) 0.0389(10) Uani 1 1 d . .
H44A H 1.0522 0.1916 0.6933 0.047 Uiso 1 1 d R U
H44B H 1.0426 0.3340 0.6982 0.047 Uiso 1 1 d R U
H44C H 1.0172 0.2735 0.6437 0.047 Uiso 1 1 d R U
C27 C 0.7005(2) -0.2346(3) 0.53339(16) 0.0397(10) Uani 1 1 d . .
H27 H 0.6980 -0.3053 0.5143 0.048 Uiso 1 1 d R U
C39 C 0.9366(2) 0.0131(3) 0.66006(15) 0.0362(9) Uani 1 1 d . .
H39 H 0.9842 0.0281 0.6899 0.043 Uiso 1 1 d R U
C25 C 0.6660(2) -0.1269(4) 0.59241(16) 0.0397(10) Uani 1 1 d . .
H25 H 0.6396 -0.1245 0.6128 0.048 Uiso 1 1 d R U
C51 C 0.4386(2) 0.0938(6) 0.31837(17) 0.0605(15) Uani 1 1 d . .
H51 H 0.4191 0.0232 0.2989 0.073 Uiso 1 1 d R U
C43 C 0.9452(2) 0.2258(4) 0.72887(15) 0.0482(12) Uani 1 1 d . .
H43A H 0.8953 0.2120 0.7260 0.058 Uiso 1 1 d R U
H43B H 0.9652 0.2994 0.7485 0.058 Uiso 1 1 d R U
H43C H 0.9763 0.1568 0.7459 0.058 Uiso 1 1 d R U
C35 C 0.9496(2) 0.5181(4) 0.55353(16) 0.0383(10) Uani 1 1 d . .
H35 H 0.9857 0.5265 0.5406 0.046 Uiso 1 1 d R U
C58 C 0.5479(2) 0.1735(5) 0.51244(17) 0.0537(12) Uani 1 1 d . .
H58 H 0.5436 0.0944 0.4989 0.064 Uiso 1 1 d R U
C26 C 0.6624(2) -0.2319(4) 0.56394(16) 0.0433(10) Uani 1 1 d . .
H26 H 0.6342 -0.2994 0.5653 0.052 Uiso 1 1 d R U
C55 C 0.5587(4) 0.4042(6) 0.5532(2) 0.093(2) Uani 1 1 d . .
H55 H 0.5618 0.4839 0.5660 0.112 Uiso 1 1 d R U
C57 C 0.5076(3) 0.2067(6) 0.5406(2) 0.0754(17) Uani 1 1 d . .
H57 H 0.4753 0.1497 0.5449 0.090 Uiso 1 1 d R U
C56 C 0.5143(3) 0.3213(7) 0.56111(19) 0.0769(19) Uani 1 1 d . .
H56 H 0.4883 0.3418 0.5808 0.092 Uiso 1 1 d R U
C49 C 0.4259(2) 0.3034(5) 0.33660(17) 0.0547(13) Uani 1 1 d . .
H49 H 0.3979 0.3757 0.3289 0.066 Uiso 1 1 d R U
C50 C 0.3965(2) 0.2002(6) 0.30777(16) 0.0625(16) Uani 1 1 d . .
H50 H 0.3485 0.2014 0.2814 0.075 Uiso 1 1 d R U

loop_
_atom_site_aniso_label
_atom_site_aniso_U_11
_atom_site_aniso_U_22
_atom_site_aniso_U_33
_atom_site_aniso_U_23
_atom_site_aniso_U_13
_atom_site_aniso_U_12
Ge2 0.01735(18) 0.02153(17) 0.01636(17) -0.00018(14) 0.00768(14) 0.00102(14)
Ge1 0.01775(18) 0.02056(17) 0.01671(17) -0.00061(14) 0.00895(14) 0.00144(14)
N5 0.0201(14) 0.0229(15) 0.0176(14) -0.0021(11) 0.0065(12) -0.0017(11)
N2 0.0221(15) 0.0195(14) 0.0181(14) -0.0018(11) 0.0116(12) 0.0009(11)
N1 0.0237(14) 0.0191(13) 0.0183(13) 0.0002(11) 0.0124(11) 0.0034(11)
N4 0.0224(15) 0.0207(14) 0.0168(14) 0.0000(11) 0.0078(11) 0.0011(11)
C46 0.0206(17) 0.0226(17) 0.0219(17) 0.0007(13) 0.0101(14) 0.0008(13)
N3 0.0287(16) 0.0203(14) 0.0246(15) -0.0001(11) 0.0173(13) -0.0001(11)
C45 0.0203(17) 0.0227(17) 0.0237(17) 0.0015(14) 0.0125(14) 0.0017(14)
N6 0.0220(15) 0.0261(15) 0.0208(15) -0.0031(12) 0.0048(12) 0.0032(12)
C2 0.0276(19) 0.0207(17) 0.0233(18) 0.0015(14) 0.0127(15) 0.0003(14)
C23 0.0232(18) 0.0222(17) 0.0159(16) 0.0027(13) 0.0070(14) 0.0022(13)
C1 0.0196(17) 0.0171(16) 0.0241(18) 0.0017(13) 0.0137(14) 0.0009(13)
C28 0.031(2) 0.0272(19) 0.0241(19) 0.0013(15) 0.0118(16) -0.0011(15)
C6 0.0229(18) 0.0277(18) 0.0226(18) 0.0036(14) 0.0131(15) 0.0026(14)
C14 0.0249(19) 0.0311(19) 0.0263(19) 0.0020(15) 0.0143(16) 0.0041(15)
C5 0.0236(19) 0.039(2) 0.027(2) 0.0107(16) 0.0112(16) 0.0043(16)
C9 0.0245(18) 0.0215(17) 0.0181(17) 0.0022(13) 0.0138(14) 0.0032(13)
B2 0.0156(19) 0.026(2) 0.0184(19) -0.0009(15) 0.0089(15) 0.0039(14)
C13 0.029(2) 0.043(2) 0.038(2) 0.0060(18) 0.0168(18) 0.0148(17)
C10 0.0262(19) 0.0226(17) 0.0250(18) 0.0002(14) 0.0162(16) 0.0000(14)
C48 0.024(2) 0.048(2) 0.035(2) 0.0119(19) 0.0119(17) 0.0038(18)
C24 0.030(2) 0.0301(19) 0.0216(18) 0.0040(15) 0.0111(16) 0.0022(15)
C47 0.0181(17) 0.043(2) 0.0197(17) -0.0012(16) 0.0112(14) -0.0043(16)
C16 0.022(2) 0.047(2) 0.034(2) -0.0056(18) 0.0079(17) 0.0042(17)
C15 0.035(2) 0.031(2) 0.037(2) -0.0083(17) 0.0162(18) -0.0054(16)
C36 0.0226(19) 0.0276(19) 0.028(2) 0.0006(15) 0.0081(15) -0.0005(14)
C8 0.0272(19) 0.036(2) 0.0246(18) -0.0020(17) 0.0065(15) 0.0020(16)
C20 0.043(2) 0.0254(19) 0.028(2) -0.0024(15) 0.0244(18) -0.0020(16)
C31 0.0221(18) 0.0230(18) 0.0232(18) -0.0003(14) 0.0053(15) -0.0002(14)
C19 0.050(3) 0.029(2) 0.054(3) 0.0116(19) 0.036(2) 0.0048(18)
C17 0.035(2) 0.0284(19) 0.037(2) 0.0039(16) 0.0277(18) 0.0002(16)
C38 0.030(2) 0.033(2) 0.039(2) -0.0003(17) 0.0200(17) 0.0005(16)
C12 0.051(3) 0.027(2) 0.047(3) 0.0064(18) 0.031(2) 0.0152(18)
C53 0.0186(18) 0.049(2) 0.0186(18) -0.0018(16) 0.0083(15) 0.0064(16)
C4 0.034(2) 0.0267(19) 0.037(2) 0.0110(16) 0.0198(18) 0.0130(16)
C11 0.045(2) 0.0236(19) 0.041(2) -0.0023(16) 0.027(2) -0.0005(16)
C7 0.036(2) 0.0264(19) 0.032(2) -0.0082(16) 0.0092(18) 0.0008(16)
C32 0.029(2) 0.032(2) 0.028(2) -0.0060(16) 0.0108(17) 0.0003(16)
C33 0.044(2) 0.028(2) 0.050(3) -0.0102(18) 0.015(2) -0.0008(18)
C3 0.037(2) 0.0218(18) 0.033(2) 0.0019(15) 0.0196(18) 0.0062(15)
C54 0.077(4) 0.067(3) 0.087(4) -0.028(3) 0.064(3) -0.006(3)
C22 0.063(3) 0.046(2) 0.029(2) -0.0050(18) 0.028(2) 0.000(2)
C42 0.0234(19) 0.035(2) 0.0239(19) -0.0095(15) 0.0036(15) -0.0001(15)
C41 0.046(3) 0.044(3) 0.049(3) -0.009(2) 0.005(2) 0.020(2)
B1 0.0153(18) 0.0235(19) 0.0187(18) -0.0002(15) 0.0058(15) -0.0002(15)
C21 0.059(3) 0.032(2) 0.053(3) 0.0054(19) 0.042(2) 0.0101(19)
C40 0.048(3) 0.053(3) 0.051(3) 0.025(2) 0.001(2) 0.002(2)
C30 0.058(3) 0.031(2) 0.039(2) -0.0066(17) 0.030(2) -0.0067(18)
C29 0.042(2) 0.045(2) 0.032(2) 0.0013(18) 0.0241(19) 0.0048(18)
C52 0.029(2) 0.067(3) 0.036(2) -0.021(2) 0.0179(19) -0.010(2)
C37 0.048(3) 0.040(2) 0.046(3) -0.0062(19) 0.024(2) 0.0100(19)
C34 0.048(3) 0.025(2) 0.059(3) -0.0063(19) 0.018(2) -0.0128(18)
C18 0.041(3) 0.049(3) 0.063(3) 0.008(2) 0.019(2) -0.016(2)
C44 0.029(2) 0.052(3) 0.034(2) -0.0082(19) 0.0114(18) -0.0045(18)
C27 0.054(3) 0.027(2) 0.041(2) -0.0024(17) 0.022(2) -0.0092(18)
C39 0.031(2) 0.036(2) 0.029(2) 0.0015(17) -0.0010(17) 0.0052(17)
C25 0.039(2) 0.045(2) 0.044(2) 0.007(2) 0.027(2) -0.0013(19)
C51 0.033(3) 0.115(5) 0.037(3) -0.035(3) 0.018(2) -0.030(3)
C43 0.034(2) 0.079(3) 0.030(2) -0.017(2) 0.0112(19) -0.005(2)
C35 0.030(2) 0.037(2) 0.050(3) 0.0005(19) 0.0179(19) -0.0087(17)
C58 0.046(3) 0.074(3) 0.058(3) -0.010(3) 0.040(2) -0.012(2)
C26 0.045(3) 0.040(2) 0.051(3) 0.004(2) 0.026(2) -0.0153(19)
C55 0.099(5) 0.104(5) 0.115(5) -0.052(4) 0.083(4) -0.002(4)
C57 0.049(3) 0.125(5) 0.071(4) 0.008(4) 0.045(3) -0.007(3)
C56 0.050(3) 0.143(6) 0.048(3) -0.017(4) 0.030(3) 0.019(4)
C49 0.024(2) 0.086(4) 0.052(3) 0.037(3) 0.014(2) 0.013(2)
C50 0.025(2) 0.131(5) 0.027(2) 0.013(3) 0.0063(18) -0.020(3)

loop_
_atom_type_symbol
_atom_type_description
_atom_type_scat_dispersion_real
_atom_type_scat_dispersion_imag
_atom_type_scat_source
C C 0.0033 0.0016 'International Tables Vol C Tables 4.2.6.8 and 6.1.1.4'
H H 0.0000 0.0000 'International Tables Vol C Tables 4.2.6.8 and 6.1.1.4'
N N 0.0061 0.0033 'International Tables Vol C Tables 4.2.6.8 and 6.1.1.4'
B B 0.0013 0.0007 'International Tables Vol C Tables 4.2.6.8 and 6.1.1.4'
Ge Ge 0.1547 1.8001 'International Tables Vol C Tables 4.2.6.8 and 6.1.1.4'

loop_
_exptl_crystal_face_index_h
_exptl_crystal_face_index_k
_exptl_crystal_face_index_l
_exptl_crystal_face_perp_dist
0 1 0 0.187
0 -1 0 0.100
0 0 1 0.045
0 0 -1 0.096
1 0 0 0.068
-1 0 0 0.074
-1 0 1 0.074
1 0 -1 0.104

loop_
_geom_angle_atom_site_label_1
_geom_angle_atom_site_label_2
_geom_angle_atom_site_label_3
_geom_angle
N4 Ge2 N5 76.40(12)
N4 Ge2 C46 117.91(12)
N5 Ge2 C46 128.64(12)
N4 Ge2 B2 38.13(12)
N5 Ge2 B2 38.32(12)
C46 Ge2 B2 135.47(13)
N4 Ge2 Ge1 126.93(8)
N5 Ge2 Ge1 139.98(8)
C46 Ge2 Ge1 73.46(9)
B2 Ge2 Ge1 148.96(9)
N2 Ge1 N1 76.43(11)
N2 Ge1 C45 131.04(12)
N1 Ge1 C45 112.84(12)
N2 Ge1 B1 38.23(12)
N1 Ge1 B1 38.27(11)
C45 Ge1 B1 133.39(12)
N2 Ge1 Ge2 139.85(8)
N1 Ge1 Ge2 128.09(8)
C45 Ge1 Ge2 73.71(9)
B1 Ge1 Ge2 149.79(9)
C31 N5 B2 134.0(3)
C31 N5 Ge2 131.4(2)
B2 N5 Ge2 90.23(19)
C9 N2 B1 131.5(3)
C9 N2 Ge1 132.7(2)
B1 N2 Ge1 90.21(19)
C1 N1 B1 135.7(3)
C1 N1 Ge1 121.16(19)
B1 N1 Ge1 90.15(19)
C23 N4 B2 135.9(3)
C23 N4 Ge2 124.2(2)
B2 N4 Ge2 90.78(19)
C45 C46 C53 127.5(3)
C45 C46 Ge2 106.1(2)
C53 C46 Ge2 126.3(2)
B1 N3 C20 119.8(3)
B1 N3 C17 123.9(3)
C20 N3 C17 115.8(3)
C46 C45 C47 128.0(3)
C46 C45 Ge1 105.3(2)
C47 C45 Ge1 125.9(2)
B2 N6 C42 120.2(3)
B2 N6 C39 124.8(3)
C42 N6 C39 114.7(3)
C3 C2 C1 119.1(3)
C3 C2 C7 119.9(3)
C1 C2 C7 121.1(3)
C28 C23 C24 120.1(3)
C28 C23 N4 119.4(3)
C24 C23 N4 120.4(3)
C2 C1 C6 119.7(3)
C2 C1 N1 118.3(3)
C6 C1 N1 121.7(3)
C27 C28 C23 118.9(3)
C27 C28 C30 120.0(3)
C23 C28 C30 121.1(3)
C5 C6 C1 119.0(3)
C5 C6 C8 119.4(3)
C1 C6 C8 121.5(3)
C13 C14 C9 118.6(3)
C13 C14 C16 120.5(3)
C9 C14 C16 120.9(3)
C4 C5 C6 121.5(3)
C4 C5 H5 119.2
C6 C5 H5 119.3
C10 C9 C14 120.0(3)
C10 C9 N2 119.2(3)
C14 C9 N2 120.8(3)
N6 B2 N4 130.0(3)
N6 B2 N5 127.4(3)
N4 B2 N5 102.5(3)
N6 B2 Ge2 175.0(3)
N4 B2 Ge2 51.09(15)
N5 B2 Ge2 51.45(15)
C12 C13 C14 121.4(3)
C12 C13 H13 119.3
C14 C13 H13 119.3
C11 C10 C9 119.1(3)
C11 C10 C15 120.2(3)
C9 C10 C15 120.7(3)
C47 C48 C49 119.5(4)
C47 C48 H48 120.3
C49 C48 H48 120.2
C25 C24 C23 118.9(3)
C25 C24 C29 119.4(3)
C23 C24 C29 121.7(3)
C52 C47 C48 118.9(3)
C52 C47 C45 120.8(3)
C48 C47 C45 120.2(3)
C14 C16 H16A 109.5
C14 C16 H16B 109.3
H16A C16 H16B 109.6
C14 C16 H16C 109.5
H16A C16 H16C 109.3
H16B C16 H16C 109.6
C10 C15 H15A 109.6
C10 C15 H15B 109.6
H15A C15 H15B 109.5
C10 C15 H15C 109.5
H15A C15 H15C 109.5
H15B C15 H15C 109.3
C35 C36 C31 118.8(3)
C35 C36 C38 120.4(3)
C31 C36 C38 120.8(3)
C6 C8 H8A 109.5
C6 C8 H8B 109.6
H8A C8 H8B 109.5
C6 C8 H8C 109.3
H8A C8 H8C 109.5
H8B C8 H8C 109.5
N3 C20 C21 113.7(3)
N3 C20 C22 111.7(3)
C21 C20 C22 111.3(3)
N3 C20 H20 106.5
C21 C20 H20 106.8
C22 C20 H20 106.2
C32 C31 C36 120.1(3)
C32 C31 N5 119.8(3)
C36 C31 N5 120.1(3)
C17 C19 H19A 109.4
C17 C19 H19B 109.5
H19A C19 H19B 109.5
C17 C19 H19C 109.5
H19A C19 H19C 109.5
H19B C19 H19C 109.5
N3 C17 C18 111.9(3)
N3 C17 C19 114.1(3)
C18 C17 C19 111.2(3)
N3 C17 H17 106.3
C18 C17 H17 106.3
C19 C17 H17 106.5
C36 C38 H38A 109.3
C36 C38 H38B 109.4
H38A C38 H38B 109.5
C36 C38 H38C 109.7
H38A C38 H38C 109.5
H38B C38 H38C 109.3
C11 C12 C13 119.6(3)
C11 C12 H12 120.1
C13 C12 H12 120.3
C54 C53 C58 118.1(4)
C54 C53 C46 120.8(4)
C58 C53 C46 121.0(3)
C3 C4 C5 119.6(3)
C3 C4 H4 120.0
C5 C4 H4 120.4
C12 C11 C10 121.2(4)
C12 C11 H11 119.4
C10 C11 H11 119.4
C2 C7 H7A 109.6
C2 C7 H7B 109.1
H7A C7 H7B 109.5
C2 C7 H7C 109.6
H7A C7 H7C 109.5
H7B C7 H7C 109.5
C33 C32 C31 118.8(3)
C33 C32 C37 120.1(3)
C31 C32 C37 121.0(3)
C34 C33 C32 121.1(4)
C34 C33 H33 119.3
C32 C33 H33 119.6
C4 C3 C2 121.1(3)
C4 C3 H3 119.6
C2 C3 H3 119.4
C53 C54 C55 121.1(5)
C53 C54 H54 119.2
C55 C54 H54 119.7
C20 C22 H22A 110.0
C20 C22 H22B 109.1
H22A C22 H22B 109.5
C20 C22 H22C 109.2
H22A C22 H22C 109.5
H22B C22 H22C 109.6
N6 C42 C44 113.2(3)
N6 C42 C43 111.8(3)
C44 C42 C43 111.3(3)
N6 C42 H42 106.7
C44 C42 H42 106.8
C43 C42 H42 106.6
C39 C41 H41A 109.5
C39 C41 H41B 109.6
H41A C41 H41B 109.5
C39 C41 H41C 109.3
H41A C41 H41C 109.4
H41B C41 H41C 109.6
N3 B1 N2 127.1(3)
N3 B1 N1 129.7(3)
N2 B1 N1 103.0(3)
N3 B1 Ge1 174.2(3)
N2 B1 Ge1 51.55(15)
N1 B1 Ge1 51.58(15)
C20 C21 H21A 109.6
C20 C21 H21B 109.3
H21A C21 H21B 109.5
C20 C21 H21C 109.3
H21A C21 H21C 109.5
H21B C21 H21C 109.5
C39 C40 H40A 109.4
C39 C40 H40B 109.7
H40A C40 H40B 109.4
C39 C40 H40C 109.5
H40A C40 H40C 109.4
H40B C40 H40C 109.4
C28 C30 H30A 109.4
C28 C30 H30B 109.4
H30A C30 H30B 109.5
C28 C30 H30C 109.8
H30A C30 H30C 109.3
H30B C30 H30C 109.3
C24 C29 H29A 109.4
C24 C29 H29B 109.6
H29A C29 H29B 109.4
C24 C29 H29C 109.4
H29A C29 H29C 109.6
H29B C29 H29C 109.5
C51 C52 C47 120.9(4)
C51 C52 H52 119.5
C47 C52 H52 119.6
C32 C37 H37A 109.5
C32 C37 H37B 109.4
H37A C37 H37B 109.6
C32 C37 H37C 109.2
H37A C37 H37C 109.5
H37B C37 H37C 109.6
C35 C34 C33 119.8(4)
C35 C34 H34 119.8
C33 C34 H34 120.4
C17 C18 H18A 109.3
C17 C18 H18B 109.4
H18A C18 H18B 109.5
C17 C18 H18C 109.7
H18A C18 H18C 109.6
H18B C18 H18C 109.4
C42 C44 H44A 109.6
C42 C44 H44B 109.7
H44A C44 H44B 109.4
C42 C44 H44C 108.9
H44A C44 H44C 109.6
H44B C44 H44C 109.6
C26 C27 C28 121.6(4)
C26 C27 H27 119.0
C28 C27 H27 119.3
N6 C39 C41 111.5(3)
N6 C39 C40 114.1(3)
C41 C39 C40 112.1(4)
N6 C39 H39 106.2
C41 C39 H39 106.1
C40 C39 H39 106.2
C26 C25 C24 121.3(4)
C26 C25 H25 119.3
C24 C25 H25 119.4
C50 C51 C52 120.2(5)
C50 C51 H51 119.9
C52 C51 H51 119.9
C42 C43 H43A 109.4
C42 C43 H43B 109.7
H43A C43 H43B 109.4
C42 C43 H43C 109.3
H43A C43 H43C 109.4
H43B C43 H43C 109.5
C34 C35 C36 121.4(4)
C34 C35 H35 119.5
C36 C35 H35 119.1
C53 C58 C57 119.8(5)
C53 C58 H58 119.9
C57 C58 H58 120.3
C27 C26 C25 119.2(4)
C27 C26 H26 120.4
C25 C26 H26 120.4
C56 C55 C54 120.6(6)
C56 C55 H55 119.8
C54 C55 H55 119.6
C56 C57 C58 120.8(5)
C56 C57 H57 119.9
C58 C57 H57 119.3
C55 C56 C57 119.5(5)
C55 C56 H56 120.3
C57 C56 H56 120.1
C50 C49 C48 121.2(5)
C50 C49 H49 119.3
C48 C49 H49 119.5
C49 C50 C51 119.4(4)
C49 C50 H50 120.5
C51 C50 H50 120.2

loop_
_geom_bond_atom_site_label_1
_geom_bond_atom_site_label_2
_geom_bond_distance
Ge2 N4 1.845(3)
Ge2 N5 1.855(3)
Ge2 C46 1.985(3)
Ge2 B2 2.371(4)
Ge2 Ge1 2.4427(6)
Ge1 N2 1.860(2)
Ge1 N1 1.860(3)
Ge1 C45 1.988(3)
Ge1 B1 2.374(4)
N5 C31 1.426(4)
N5 B2 1.470(4)
N2 C9 1.427(4)
N2 B1 1.469(4)
N1 C1 1.416(4)
N1 B1 1.471(4)
N4 C23 1.424(4)
N4 B2 1.464(4)
C46 C45 1.337(4)
C46 C53 1.480(4)
N3 B1 1.415(4)
N3 C20 1.475(4)
N3 C17 1.476(4)
C45 C47 1.480(4)
N6 B2 1.409(4)
N6 C42 1.476(4)
N6 C39 1.482(4)
C2 C3 1.402(5)
C2 C1 1.404(4)
C2 C7 1.492(5)
C23 C28 1.399(5)
C23 C24 1.402(5)
C1 C6 1.410(5)
C28 C27 1.390(5)
C28 C30 1.505(5)
C6 C5 1.389(5)
C6 C8 1.505(5)
C14 C13 1.387(5)
C14 C9 1.402(5)
C14 C16 1.504(5)
C5 C4 1.379(5)
C5 H5 0.9295
C9 C10 1.396(4)
C13 C12 1.377(5)
C13 H13 0.9309
C10 C11 1.388(5)
C10 C15 1.506(5)
C48 C47 1.387(5)
C48 C49 1.393(5)
C48 H48 0.9304
C24 C25 1.388(5)
C24 C29 1.505(5)
C47 C52 1.384(5)
C16 H16A 0.9609
C16 H16B 0.9586
C16 H16C 0.9604
C15 H15A 0.9607
C15 H15B 0.9611
C15 H15C 0.9606
C36 C35 1.393(5)
C36 C31 1.405(5)
C36 C38 1.497(5)
C8 H8A 0.9615
C8 H8B 0.9592
C8 H8C 0.9597
C20 C21 1.524(5)
C20 C22 1.527(5)
C20 H20 0.9802
C31 C32 1.403(5)
C19 C17 1.520(5)
C19 H19A 0.9599
C19 H19B 0.9600
C19 H19C 0.9582
C17 C18 1.512(5)
C17 H17 0.9803
C38 H38A 0.9597
C38 H38B 0.9612
C38 H38C 0.9609
C12 C11 1.365(5)
C12 H12 0.9290
C53 C54 1.370(6)
C53 C58 1.372(5)
C4 C3 1.376(5)
C4 H4 0.9318
C11 H11 0.9303
C7 H7A 0.9598
C7 H7B 0.9597
C7 H7C 0.9583
C32 C33 1.389(5)
C32 C37 1.501(5)
C33 C34 1.383(6)
C33 H33 0.9298
C3 H3 0.9309
C54 C55 1.381(6)
C54 H54 0.9300
C22 H22A 0.9618
C22 H22B 0.9590
C22 H22C 0.9600
C42 C44 1.519(5)
C42 C43 1.526(5)
C42 H42 0.9803
C41 C39 1.513(5)
C41 H41A 0.9606
C41 H41B 0.9593
C41 H41C 0.9589
C21 H21A 0.9596
C21 H21B 0.9604
C21 H21C 0.9618
C40 C39 1.520(6)
C40 H40A 0.9610
C40 H40B 0.9610
C40 H40C 0.9598
C30 H30A 0.9604
C30 H30B 0.9596
C30 H30C 0.9617
C29 H29A 0.9597
C29 H29B 0.9597
C29 H29C 0.9593
C52 C51 1.381(6)
C52 H52 0.9295
C37 H37A 0.9606
C37 H37B 0.9592
C37 H37C 0.9592
C34 C35 1.365(6)
C34 H34 0.9307
C18 H18A 0.9566
C18 H18B 0.9604
C18 H18C 0.9606
C44 H44A 0.9608
C44 H44B 0.9613
C44 H44C 0.9593
C27 C26 1.369(5)
C27 H27 0.9310
C39 H39 0.9804
C25 C26 1.385(6)
C25 H25 0.9306
C51 C50 1.377(7)
C51 H51 0.9302
C43 H43A 0.9609
C43 H43B 0.9599
C43 H43C 0.9596
C35 H35 0.9318
C58 C57 1.394(6)
C58 H58 0.9299
C26 H26 0.9290
C55 C56 1.338(8)
C55 H55 0.9306
C57 C56 1.357(8)
C57 H57 0.9306
C56 H56 0.9333
C49 C50 1.367(7)
C49 H49 0.9296
C50 H50 0.9296

loop_
_platon_squeeze_void_nr
_platon_squeeze_void_average_x
_platon_squeeze_void_average_y
_platon_squeeze_void_average_z
_platon_squeeze_void_volume
_platon_squeeze_void_count_electrons
_platon_squeeze_void_content
1 0.197 0.222 0.785 43 3 ' '
2 0.052 0.150 0.486 7 0 ' '
3 0.197 0.278 0.285 43 3 ' '
4 0.558 0.172 0.655 11 1 ' '
5 0.558 0.328 0.155 11 1 ' '
6 0.052 0.350 0.986 7 0 ' '
7 0.803 0.722 0.715 43 3 ' '
8 0.948 0.650 0.014 7 0 ' '
9 0.803 0.778 0.215 43 3 ' '
10 0.442 0.672 0.845 11 1 ' '
11 0.442 0.828 0.345 11 1 ' '
12 0.948 0.850 0.514 7 0 ' '
